data_4507955
loop_
_publ_author_name
'Wei, Jingjing'
'Yang, Lu'
'Ma, Pengtao'
'Wang, Jingping'
'Niu, Jingyang'

_publ_section_title
;
 A Series of Multi-Dimensional Lanthanide-Containing
 Peroxoisopolymolybdates
;
_journal_issue 8
_journal_name_full 'Crystal Growth &amp; Design'
_journal_page_first 3554
_journal_paper_doi 10.1021/cg400536e
_journal_volume 13
_journal_year 2013
_chemical_formula_sum 'H115 Mo29 N3 Na2 O158 Pr6'
_chemical_formula_weight 6359.63
_chemical_name_systematic
;

 ?

;
_space_group_IT_number 15
_symmetry_cell_setting monoclinic
_symmetry_space_group_name_Hall '-C 2yc'
_symmetry_space_group_name_H-M 'C 1 2/c 1'
_atom_sites_solution_hydrogens notdet
_atom_sites_solution_primary direct
_atom_sites_solution_secondary difmap
_audit_creation_method SHELXL-97
_cell_angle_alpha 90.00
_cell_angle_beta 123.894(2)
_cell_angle_gamma 90.00
_cell_formula_units_Z 4
_cell_length_a 37.099(7)
_cell_length_b 16.710(3)
_cell_length_c 28.416(9)
_cell_measurement_reflns_used 9945
_cell_measurement_temperature 296(2)
_cell_measurement_theta_max 28.10
_cell_measurement_theta_min 2.33
_cell_volume 14622(6)
_computing_cell_refinement 'Bruker SAINT'
_computing_data_collection 'Bruker APEX2'
_computing_data_reduction 'Bruker SAINT'
_computing_molecular_graphics 'Bruker SHELXTL'
_computing_publication_material 'Bruker SHELXTL'
_computing_structure_refinement 'SHELXL-97 (Sheldrick, 1997)'
_computing_structure_solution 'SHELXS-97 (Sheldrick, 1990)'
_diffrn_ambient_temperature 296(2)
_diffrn_measured_fraction_theta_full 0.996
_diffrn_measured_fraction_theta_max 0.996
_diffrn_measurement_device_type 'Bruker APEX-II CCD'
_diffrn_measurement_method '\f and \w scans'
_diffrn_radiation_monochromator graphite
_diffrn_radiation_source 'fine-focus sealed tube'
_diffrn_radiation_type MoK\a
_diffrn_radiation_wavelength 0.71073
_diffrn_reflns_av_R_equivalents 0.0407
_diffrn_reflns_av_sigmaI/netI 0.0479
_diffrn_reflns_limit_h_max 29
_diffrn_reflns_limit_h_min -44
_diffrn_reflns_limit_k_max 19
_diffrn_reflns_limit_k_min -17
_diffrn_reflns_limit_l_max 33
_diffrn_reflns_limit_l_min -25
_diffrn_reflns_number 36804
_diffrn_reflns_theta_full 25.00
_diffrn_reflns_theta_max 25.00
_diffrn_reflns_theta_min 1.82
_diffrn_standards_number 0
_exptl_absorpt_coefficient_mu 4.484
_exptl_absorpt_correction_T_max 0.5161
_exptl_absorpt_correction_T_min 0.2878
_exptl_absorpt_correction_type multi-scan
_exptl_absorpt_process_details SADABS
_exptl_crystal_colour yellow
_exptl_crystal_density_diffrn 2.888
_exptl_crystal_density_method 'not measured'
_exptl_crystal_description block
_exptl_crystal_F_000 11964
_exptl_crystal_size_max 0.37
_exptl_crystal_size_mid 0.23
_exptl_crystal_size_min 0.17
_refine_diff_density_max 1.620
_refine_diff_density_min -0.869
_refine_diff_density_rms 0.205
_refine_ls_extinction_method none
_refine_ls_goodness_of_fit_ref 1.067
_refine_ls_hydrogen_treatment noref
_refine_ls_matrix_type full
_refine_ls_number_parameters 956
_refine_ls_number_reflns 12809
_refine_ls_number_restraints 72
_refine_ls_restrained_S_all 1.075
_refine_ls_R_factor_all 0.0508
_refine_ls_R_factor_gt 0.0372
_refine_ls_shift/su_max 0.002
_refine_ls_shift/su_mean 0.000
_refine_ls_structure_factor_coef Fsqd
_refine_ls_weighting_details 'calc w=1/[\s^2^(Fo^2^)+(0.0482P)^2^+122.2964P] where P=(Fo^2^+2Fc^2^)/3'
_refine_ls_weighting_scheme calc
_refine_ls_wR_factor_gt 0.0975
_refine_ls_wR_factor_ref 0.1030
_reflns_number_gt 10420
_reflns_number_total 12809
_reflns_threshold_expression >2sigma(I)
_cod_data_source_file cg400536e_si_002.cif
_cod_data_source_block 2
_cod_depositor_comments
;
The following automatic conversions were performed:

'_symmetry_cell_setting' value 'Monoclinic' changed to 'monoclinic'
according to /home/saulius/struct/CIF-dictionaries/cif_core.dic
dictionary named 'cif_core.dic' version 2.4.2 from 2011-04-26.

Automatic conversion script
Id: cif_fix_values 1891 2012-01-12 08:04:46Z andrius 
;
_cod_original_sg_symbol_H-M C2/c
_cod_database_code 4507955

loop_
_symmetry_equiv_pos_as_xyz
'x, y, z'
'-x, y, -z+1/2'
'x+1/2, y+1/2, z'
'-x+1/2, y+1/2, -z+1/2'
'-x, -y, -z'
'x, -y, z-1/2'
'-x+1/2, -y+1/2, -z'
'x+1/2, -y+1/2, z-1/2'

loop_
_atom_site_label
_atom_site_type_symbol
_atom_site_fract_x
_atom_site_fract_y
_atom_site_fract_z
_atom_site_U_iso_or_equiv
_atom_site_adp_type
_atom_site_occupancy
_atom_site_symmetry_multiplicity
_atom_site_calc_flag
_atom_site_refinement_flags
Pr1 Pr 0.091461(14) 0.67272(3) 0.365482(18) 0.01673(11) Uani 1 1 d .
Pr2 Pr 0.003396(14) 0.99217(3) 0.362872(18) 0.01571(11) Uani 1 1 d .
Pr3 Pr 0.252520(15) 1.20085(3) 0.30719(2) 0.02328(12) Uani 1 1 d .
Mo1 Mo -0.03402(2) 0.61444(4) 0.30318(3) 0.01548(15) Uani 1 1 d .
Mo2 Mo -0.09456(2) 0.47310(4) 0.29692(3) 0.02100(17) Uani 1 1 d .
Mo3 Mo -0.15438(2) 0.61915(4) 0.28515(3) 0.02064(17) Uani 1 1 d .
Mo4 Mo -0.05259(2) 0.59720(4) 0.40830(3) 0.01750(16) Uani 1 1 d .
Mo5 Mo 0.00533(2) 0.75183(4) 0.40167(3) 0.01570(15) Uani 1 1 d .
Mo6 Mo -0.02118(3) 0.75875(4) 0.49083(3) 0.02281(17) Uani 1 1 d .
Mo7 Mo -0.11809(2) 0.75953(4) 0.38101(3) 0.02290(17) Uani 1 1 d .
Mo8 Mo 0.07940(2) 1.04924(4) 0.30551(3) 0.01516(15) Uani 1 1 d .
Mo9 Mo 0.13710(2) 1.19145(4) 0.30351(3) 0.02101(17) Uani 1 1 d .
Mo10 Mo 0.18658(2) 1.03866(4) 0.29567(3) 0.01958(16) Uani 1 1 d .
Mo11 Mo 0.18623(2) 1.06764(4) 0.41561(3) 0.01798(16) Uani 1 1 d .
Mo12 Mo 0.12140(2) 0.91297(4) 0.40450(3) 0.01547(15) Uani 1 1 d .
Mo13 Mo 0.22228(2) 0.90875(5) 0.50129(3) 0.02427(18) Uani 1 1 d .
Mo14 Mo 0.23258(2) 0.90390(4) 0.39609(3) 0.02214(17) Uani 1 1 d .
Mo15 Mo 0.0000 0.83211(5) 0.2500 0.0138(2) Uani 1 2 d S
Na1 Na 0.10341(14) 0.8304(2) 0.25258(18) 0.0464(10) Uani 1 1 d .
O1 O 0.01841(18) 0.6126(3) 0.3183(2) 0.0247(13) Uani 1 1 d .
O2 O -0.06865(18) 0.6222(3) 0.2303(2) 0.0205(12) Uani 1 1 d .
O3 O -0.03683(18) 0.5014(3) 0.3138(2) 0.0213(13) Uani 1 1 d .
O4 O -0.03486(17) 0.7246(3) 0.3222(2) 0.0181(12) Uani 1 1 d .
O5 O -0.00812(17) 0.6192(3) 0.3967(2) 0.0166(12) Uani 1 1 d .
O6 O -0.08778(17) 0.5947(3) 0.3117(2) 0.0173(12) Uani 1 1 d .
O7 O -0.1210(2) 0.4698(4) 0.2254(2) 0.0317(15) Uani 1 1 d .
O8 O -0.0660(3) 0.3701(4) 0.3224(3) 0.0462(19) Uani 1 1 d .
O9 O -0.1060(2) 0.3712(4) 0.3159(3) 0.0444(18) Uani 1 1 d .
O10 O -0.14537(18) 0.5055(3) 0.2979(2) 0.0233(13) Uani 1 1 d .
O11 O -0.0574(2) 0.4936(3) 0.3986(2) 0.0282(14) Uani 1 1 d .
O12 O -0.1736(2) 0.6244(4) 0.2150(2) 0.0313(15) Uani 1 1 d .
O13 O -0.19996(19) 0.6258(4) 0.2881(3) 0.0299(15) Uani 1 1 d .
O14 O -0.13558(18) 0.7299(3) 0.3043(2) 0.0229(13) Uani 1 1 d .
O15 O -0.11001(18) 0.6267(3) 0.3810(2) 0.0208(13) Uani 1 1 d .
O16 O -0.0267(2) 0.6150(4) 0.4803(2) 0.0286(14) Uani 1 1 d .
O17 O -0.05116(17) 0.7339(3) 0.4064(2) 0.0191(12) Uani 1 1 d .
O18 O 0.05357(18) 0.7333(3) 0.4064(2) 0.0233(13) Uani 1 1 d .
O19 O -0.00159(19) 0.8548(3) 0.3947(2) 0.0226(13) Uani 1 1 d .
O20 O 0.02652(18) 0.7390(3) 0.4797(2) 0.0215(13) Uani 1 1 d .
O21 O -0.0196(2) 0.8603(4) 0.4905(3) 0.0322(15) Uani 1 1 d .
O22 O 0.0248(3) 0.7312(5) 0.5674(3) 0.053(2) Uani 1 1 d .
O23 O -0.0145(3) 0.7357(5) 0.5620(3) 0.053(2) Uani 1 1 d .
O24 O -0.0828(2) 0.7475(4) 0.4619(3) 0.0308(15) Uani 1 1 d .
O25 O -0.1127(2) 0.8596(4) 0.3738(3) 0.0342(16) Uani 1 1 d .
O26 O -0.1680(2) 0.7476(4) 0.3714(3) 0.0315(15) Uani 1 1 d .
O27 O 0.03769(17) 1.0498(3) 0.3159(2) 0.0214(13) Uani 1 1 d .
O28 O 0.05503(17) 1.0410(3) 0.2329(2) 0.0203(12) Uani 1 1 d .
O29 O 0.09106(17) 1.1632(3) 0.3155(2) 0.0222(13) Uani 1 1 d .
O30 O 0.09701(17) 0.9387(3) 0.3253(2) 0.0159(12) Uani 1 1 d .
O31 O 0.13069(17) 1.0456(3) 0.3991(2) 0.0190(12) Uani 1 1 d .
O32 O 0.14277(17) 1.0688(3) 0.3182(2) 0.0176(12) Uani 1 1 d .
O33 O 0.10486(19) 1.1956(4) 0.2325(3) 0.0309(15) Uani 1 1 d .
O34 O 0.1286(2) 1.2940(4) 0.3269(3) 0.052(2) Uani 1 1 d .
O35 O 0.1643(3) 1.2946(4) 0.3239(3) 0.0479(19) Uani 1 1 d .
O36 O 0.19028(18) 1.1583(3) 0.3081(2) 0.0241(13) Uani 1 1 d .
O37 O 0.18352(19) 1.1705(3) 0.4044(2) 0.0267(14) Uani 1 1 d .
O38 O 0.14779(19) 1.0337(4) 0.2245(2) 0.0306(15) Uani 1 1 d .
O39 O 0.23573(19) 1.0485(4) 0.3019(3) 0.0281(14) Uani 1 1 d .
O40 O 0.18648(18) 0.9316(3) 0.3162(2) 0.0240(13) Uani 1 1 d .
O41 O 0.22386(17) 1.0362(3) 0.3932(2) 0.0200(12) Uani 1 1 d .
O42 O 0.21941(19) 1.0528(4) 0.4889(2) 0.0295(15) Uani 1 1 d .
O43 O 0.18395(16) 0.9310(3) 0.4155(2) 0.0182(12) Uani 1 1 d .
O44 O 0.07547(17) 0.9312(3) 0.4051(2) 0.0224(13) Uani 1 1 d .
O45 O 0.12380(18) 0.8098(3) 0.3995(2) 0.0221(13) Uani 1 1 d .
O46 O 0.16348(18) 0.9287(3) 0.4833(2) 0.0218(13) Uani 1 1 d .
O47 O 0.2200(2) 0.8088(4) 0.5022(3) 0.0354(16) Uani 1 1 d .
O48 O 0.2375(3) 0.9377(5) 0.5763(3) 0.055(2) Uani 1 1 d .
O49 O 0.2754(2) 0.9314(5) 0.5739(3) 0.056(2) Uani 1 1 d .
O50 O 0.26340(18) 0.9170(4) 0.4770(2) 0.0294(15) Uani 1 1 d .
O51 O 0.2199(2) 0.8040(4) 0.3879(3) 0.0363(16) Uani 1 1 d .
O52 O 0.2770(2) 0.9117(4) 0.3926(3) 0.0371(16) Uani 1 1 d .
O53 O 0.04593(18) 0.7714(3) 0.2940(2) 0.0212(13) Uani 1 1 d .
O54 O -0.01043(18) 0.8924(3) 0.2919(2) 0.0220(13) Uani 1 1 d .
N1 N 0.1729(3) 0.4608(7) 0.4732(4) 0.083(4) Uani 1 1 d .
N2 N -0.0226(6) 0.2790(13) 0.2824(9) 0.058(6) Uani 0.50 1 d P
O1W O 0.1476(2) 0.7070(4) 0.3447(3) 0.0404(17) Uani 1 1 d .
O2W O 0.1621(2) 0.6727(4) 0.4626(3) 0.049(2) Uani 1 1 d .
O3W O 0.1235(3) 0.5376(4) 0.3689(3) 0.056(2) Uani 1 1 d .
O4W O 0.0882(3) 0.5718(5) 0.4343(4) 0.072(3) Uani 1 1 d .
O5W O 0.0619(2) 1.0957(4) 0.4302(3) 0.0476(19) Uani 1 1 d .
O6W O -0.0266(2) 1.1277(4) 0.3646(3) 0.049(2) Uani 1 1 d .
O7W O -0.0702(2) 0.9590(4) 0.3413(3) 0.051(2) Uani 1 1 d .
O8W O 0.0210(3) 0.9897(4) 0.4632(3) 0.047(2) Uani 1 1 d .
O9W O 0.2867(2) 1.1425(4) 0.4045(3) 0.0457(19) Uani 1 1 d .
O10W O 0.2059(2) 1.1572(5) 0.2037(3) 0.0484(19) Uani 1 1 d .
O11W O 0.2724(2) 1.2995(5) 0.2548(3) 0.055(2) Uani 1 1 d .
O12W O 0.1938(2) 1.3047(4) 0.2501(3) 0.0465(19) Uani 1 1 d .
O13W O 0.2610(2) 1.3141(5) 0.3707(3) 0.060(2) Uani 1 1 d .
O14W O 0.0253(2) 0.4309(4) 0.4194(3) 0.0402(17) Uani 1 1 d U
O15W O 0.0902(3) 0.6467(5) 0.5741(3) 0.035(2) Uani 1 1 d .
O16W O 0.7843(3) 0.4537(4) 0.1655(4) 0.065(3) Uani 1 1 d .
O17W O 0.2262(3) 0.8003(5) 0.6276(4) 0.068(2) Uani 1 1 d .
O18W O 0.0650(5) 1.2374(7) 0.3778(6) 0.040(3) Uani 0.50 1 d PU
O19W O 0.2360(5) 0.9605(8) 0.2155(6) 0.042(3) Uani 0.50 1 d PU
O20W O 0.2130(5) 1.3354(9) 0.4420(6) 0.052(4) Uani 0.50 1 d PU
O21W O 0.3224(4) 0.8955(8) 0.3376(5) 0.123(5) Uani 1 1 d .
O22W O -0.1555(6) 0.9927(9) 0.3824(7) 0.060(5) Uani 0.50 1 d P
O23W O 0.1394(5) 1.2583(12) 0.0418(6) 0.065(5) Uani 0.50 1 d P
O24W O 0.0000 0.4348(16) 0.2500 0.078(8) Uani 0.50 2 d SPU
O25W O 0.0814(8) 0.6199(14) 0.5477(10) 0.077(7) Uani 0.50 1 d PU
O26W O 0.1521(6) 1.0782(11) 0.5279(7) 0.071(5) Uani 0.50 1 d PU
O27W O -0.1117(8) 0.6457(16) 0.5089(11) 0.119(8) Uani 0.50 1 d PU
O28W O 0.0973(7) 1.1174(12) 0.0333(8) 0.098(7) Uani 0.50 1 d PU
O29W O -0.1353(10) 0.510(2) 0.4427(14) 0.158(11) Uani 0.50 1 d PU
O30W O 0.2518(8) 1.2846(14) 0.4634(9) 0.105(7) Uani 0.50 1 d PU
O31W O 0.1188(3) 1.1987(9) 0.1367(4) 0.118(5) Uani 1 1 d .
O32W O -0.0504(13) 0.417(2) 0.1646(17) 0.084(12) Uani 0.25 1 d PU

loop_
_atom_site_aniso_label
_atom_site_aniso_U_11
_atom_site_aniso_U_22
_atom_site_aniso_U_33
_atom_site_aniso_U_23
_atom_site_aniso_U_13
_atom_site_aniso_U_12
Pr1 0.0129(2) 0.0184(2) 0.0165(2) 0.00067(18) 0.00673(19) 0.00257(17)
Pr2 0.0153(2) 0.0165(2) 0.0176(2) -0.00047(17) 0.01057(19) 0.00085(17)
Pr3 0.0173(3) 0.0252(3) 0.0318(3) 0.0048(2) 0.0164(2) 0.00028(19)
Mo1 0.0150(4) 0.0171(4) 0.0161(3) -0.0010(3) 0.0097(3) -0.0024(3)
Mo2 0.0250(4) 0.0146(4) 0.0271(4) -0.0022(3) 0.0169(3) -0.0045(3)
Mo3 0.0160(4) 0.0241(4) 0.0248(4) 0.0013(3) 0.0132(3) -0.0011(3)
Mo4 0.0216(4) 0.0157(4) 0.0185(4) 0.0009(3) 0.0133(3) -0.0016(3)
Mo5 0.0164(4) 0.0156(4) 0.0182(4) -0.0015(3) 0.0115(3) -0.0021(3)
Mo6 0.0299(4) 0.0239(4) 0.0204(4) -0.0044(3) 0.0176(3) -0.0045(3)
Mo7 0.0207(4) 0.0194(4) 0.0364(4) -0.0009(3) 0.0207(4) -0.0016(3)
Mo8 0.0112(3) 0.0177(4) 0.0166(3) 0.0010(3) 0.0078(3) -0.0015(3)
Mo9 0.0168(4) 0.0159(4) 0.0324(4) 0.0022(3) 0.0150(3) -0.0010(3)
Mo10 0.0159(4) 0.0224(4) 0.0237(4) -0.0012(3) 0.0131(3) -0.0026(3)
Mo11 0.0129(4) 0.0200(4) 0.0190(4) -0.0037(3) 0.0076(3) -0.0041(3)
Mo12 0.0115(3) 0.0170(4) 0.0171(4) 0.0007(3) 0.0075(3) 0.0000(3)
Mo13 0.0151(4) 0.0326(4) 0.0171(4) 0.0031(3) 0.0041(3) 0.0004(3)
Mo14 0.0154(4) 0.0235(4) 0.0275(4) 0.0014(3) 0.0119(3) 0.0017(3)
Mo15 0.0139(5) 0.0129(5) 0.0124(5) 0.000 0.0060(4) 0.000
Na1 0.045(3) 0.046(3) 0.049(3) -0.009(2) 0.027(2) -0.006(2)
O1 0.016(3) 0.032(3) 0.025(3) -0.005(3) 0.011(3) -0.005(3)
O2 0.020(3) 0.022(3) 0.021(3) -0.002(2) 0.012(3) -0.008(2)
O3 0.021(3) 0.014(3) 0.032(3) 0.001(2) 0.016(3) 0.000(2)
O4 0.017(3) 0.017(3) 0.018(3) 0.000(2) 0.008(2) -0.004(2)
O5 0.019(3) 0.016(3) 0.016(3) 0.002(2) 0.011(2) -0.002(2)
O6 0.018(3) 0.014(3) 0.022(3) 0.001(2) 0.013(3) -0.001(2)
O7 0.034(4) 0.028(3) 0.028(3) -0.001(3) 0.015(3) -0.004(3)
O8 0.062(5) 0.027(4) 0.063(5) 0.001(3) 0.044(4) -0.006(3)
O9 0.057(5) 0.021(4) 0.054(5) 0.001(3) 0.029(4) -0.006(3)
O10 0.023(3) 0.020(3) 0.034(3) 0.002(3) 0.020(3) -0.003(2)
O11 0.032(4) 0.023(3) 0.030(3) 0.002(3) 0.017(3) -0.002(3)
O12 0.030(4) 0.037(4) 0.028(3) 0.002(3) 0.017(3) -0.002(3)
O13 0.020(3) 0.040(4) 0.037(4) -0.001(3) 0.020(3) -0.001(3)
O14 0.020(3) 0.022(3) 0.030(3) 0.004(3) 0.016(3) 0.000(2)
O15 0.021(3) 0.022(3) 0.022(3) 0.002(2) 0.014(3) 0.000(2)
O16 0.036(4) 0.032(4) 0.021(3) 0.003(3) 0.018(3) 0.000(3)
O17 0.019(3) 0.019(3) 0.025(3) -0.004(2) 0.015(3) -0.003(2)
O18 0.022(3) 0.024(3) 0.027(3) -0.003(3) 0.015(3) -0.003(2)
O19 0.028(3) 0.017(3) 0.023(3) 0.001(2) 0.014(3) -0.003(2)
O20 0.021(3) 0.025(3) 0.018(3) -0.003(2) 0.011(3) -0.001(2)
O21 0.040(4) 0.028(3) 0.034(4) -0.010(3) 0.024(3) -0.008(3)
O22 0.069(6) 0.052(5) 0.031(4) -0.006(3) 0.025(4) -0.012(4)
O23 0.068(6) 0.050(5) 0.043(5) 0.002(4) 0.033(4) 0.008(4)
O24 0.038(4) 0.034(4) 0.036(4) -0.011(3) 0.030(3) -0.012(3)
O25 0.034(4) 0.022(3) 0.053(4) 0.004(3) 0.028(3) -0.001(3)
O26 0.027(4) 0.034(4) 0.044(4) -0.001(3) 0.026(3) -0.001(3)
O27 0.013(3) 0.026(3) 0.027(3) 0.004(2) 0.012(3) 0.000(2)
O28 0.019(3) 0.024(3) 0.016(3) 0.005(2) 0.009(2) 0.001(2)
O29 0.015(3) 0.018(3) 0.032(3) -0.003(2) 0.013(3) -0.001(2)
O30 0.016(3) 0.017(3) 0.013(3) 0.000(2) 0.007(2) -0.001(2)
O31 0.016(3) 0.023(3) 0.017(3) -0.002(2) 0.009(2) -0.002(2)
O32 0.014(3) 0.021(3) 0.021(3) -0.003(2) 0.012(2) -0.002(2)
O33 0.023(3) 0.034(4) 0.038(4) 0.008(3) 0.019(3) -0.001(3)
O34 0.046(5) 0.029(4) 0.085(6) -0.007(4) 0.039(5) -0.008(3)
O35 0.056(5) 0.027(4) 0.066(5) -0.005(3) 0.037(4) -0.004(3)
O36 0.020(3) 0.021(3) 0.037(4) -0.002(3) 0.019(3) -0.004(2)
O37 0.024(3) 0.022(3) 0.031(3) -0.006(3) 0.014(3) -0.005(3)
O38 0.024(3) 0.045(4) 0.024(3) 0.002(3) 0.014(3) -0.005(3)
O39 0.021(3) 0.032(4) 0.038(4) 0.003(3) 0.021(3) -0.002(3)
O40 0.022(3) 0.024(3) 0.028(3) -0.002(3) 0.015(3) -0.002(2)
O41 0.014(3) 0.021(3) 0.024(3) -0.003(2) 0.010(3) -0.003(2)
O42 0.024(3) 0.035(4) 0.019(3) -0.003(3) 0.005(3) -0.003(3)
O43 0.010(3) 0.024(3) 0.019(3) 0.001(2) 0.007(2) -0.003(2)
O44 0.015(3) 0.027(3) 0.026(3) 0.004(3) 0.012(3) 0.004(2)
O45 0.015(3) 0.021(3) 0.024(3) 0.000(2) 0.007(3) 0.000(2)
O46 0.018(3) 0.030(3) 0.018(3) -0.003(2) 0.010(3) -0.002(2)
O47 0.025(4) 0.035(4) 0.040(4) 0.011(3) 0.014(3) 0.008(3)
O48 0.047(5) 0.076(6) 0.028(4) -0.004(4) 0.012(4) -0.012(4)
O49 0.041(5) 0.077(6) 0.037(4) -0.004(4) 0.012(4) -0.006(4)
O50 0.011(3) 0.036(4) 0.028(3) 0.002(3) 0.003(3) 0.000(3)
O51 0.035(4) 0.028(4) 0.050(4) 0.001(3) 0.026(3) 0.003(3)
O52 0.021(3) 0.052(4) 0.044(4) 0.003(3) 0.021(3) 0.005(3)
O53 0.020(3) 0.020(3) 0.022(3) 0.001(2) 0.012(3) 0.005(2)
O54 0.025(3) 0.020(3) 0.022(3) -0.003(2) 0.014(3) 0.001(2)
N1 0.049(7) 0.074(8) 0.061(7) 0.034(6) -0.009(5) -0.023(6)
N2 0.029(10) 0.083(15) 0.084(15) -0.026(12) 0.046(11) -0.020(10)
O1W 0.031(4) 0.047(4) 0.055(4) -0.021(3) 0.032(4) -0.012(3)
O2W 0.038(4) 0.046(4) 0.025(4) 0.001(3) -0.006(3) 0.014(3)
O3W 0.079(6) 0.040(4) 0.031(4) 0.004(3) 0.019(4) 0.033(4)
O4W 0.093(7) 0.055(5) 0.078(6) 0.024(5) 0.054(6) 0.016(5)
O5W 0.046(5) 0.048(5) 0.044(4) -0.020(4) 0.022(4) -0.017(4)
O6W 0.049(5) 0.037(4) 0.033(4) -0.007(3) 0.006(3) 0.022(3)
O7W 0.030(4) 0.057(5) 0.080(6) 0.029(4) 0.039(4) 0.013(4)
O8W 0.083(6) 0.035(4) 0.041(4) -0.007(3) 0.045(4) -0.013(4)
O9W 0.039(4) 0.052(5) 0.029(4) 0.010(3) 0.008(3) -0.015(3)
O10W 0.049(5) 0.061(5) 0.035(4) 0.002(4) 0.023(4) 0.002(4)
O11W 0.047(5) 0.059(5) 0.068(5) 0.032(4) 0.038(4) 0.004(4)
O12W 0.038(4) 0.049(5) 0.053(5) 0.019(4) 0.026(4) 0.012(3)
O13W 0.042(5) 0.058(5) 0.063(5) -0.014(4) 0.020(4) 0.009(4)
O14W 0.039(4) 0.046(4) 0.033(4) 0.034(3) 0.019(3) 0.026(3)
O15W 0.032(4) 0.047(5) 0.017(4) 0.022(3) 0.008(3) 0.010(4)
O16W 0.046(5) 0.039(4) 0.083(6) 0.019(4) 0.019(4) -0.013(4)
O17W 0.087(7) 0.076(6) 0.062(5) 0.004(5) 0.054(5) 0.013(5)
O18W 0.072(8) 0.025(6) 0.055(7) -0.009(5) 0.056(6) 0.000(5)
O19W 0.054(7) 0.033(6) 0.056(7) -0.019(5) 0.041(6) -0.003(5)
O20W 0.051(7) 0.040(7) 0.047(7) -0.031(6) 0.016(6) -0.029(6)
O21W 0.141(11) 0.154(12) 0.134(10) -0.052(9) 0.115(10) -0.058(9)
O22W 0.079(12) 0.047(9) 0.083(12) -0.024(8) 0.062(11) 0.010(8)
O23W 0.045(10) 0.136(16) 0.022(7) 0.028(9) 0.024(7) 0.013(10)
O24W 0.105(12) 0.072(11) 0.087(11) 0.000 0.072(9) 0.000
O25W 0.064(10) 0.072(10) 0.091(11) 0.044(8) 0.042(8) 0.013(7)
O26W 0.071(8) 0.094(9) 0.061(8) -0.002(7) 0.045(7) 0.045(7)
O27W 0.111(11) 0.141(12) 0.136(11) 0.042(8) 0.088(9) -0.020(8)
O28W 0.092(10) 0.079(9) 0.076(9) -0.019(7) 0.018(7) 0.004(8)
O29W 0.152(14) 0.181(15) 0.170(14) -0.025(9) 0.108(10) 0.008(9)
O30W 0.121(11) 0.090(10) 0.097(10) -0.025(8) 0.057(8) -0.039(8)
O31W 0.059(7) 0.215(15) 0.075(7) 0.019(8) 0.034(6) 0.030(8)
O32W 0.079(14) 0.067(14) 0.101(15) 0.017(9) 0.047(10) 0.010(9)

loop_
_atom_type_symbol
_atom_type_description
_atom_type_scat_dispersion_real
_atom_type_scat_dispersion_imag
_atom_type_scat_source
C C 0.0033 0.0016 'International Tables Vol C Tables 4.2.6.8 and 6.1.1.4'
H H 0.0000 0.0000 'International Tables Vol C Tables 4.2.6.8 and 6.1.1.4'
N N 0.0061 0.0033 'International Tables Vol C Tables 4.2.6.8 and 6.1.1.4'
O O 0.0106 0.0060 'International Tables Vol C Tables 4.2.6.8 and 6.1.1.4'
Mo Mo -1.6832 0.6857 'International Tables Vol C Tables 4.2.6.8 and 6.1.1.4'
Pr Pr -0.2180 2.8214 'International Tables Vol C Tables 4.2.6.8 and 6.1.1.4'
Na Na 0.0362 0.0249 'International Tables Vol C Tables 4.2.6.8 and 6.1.1.4'

loop_
_geom_angle_atom_site_label_1
_geom_angle_atom_site_label_2
_geom_angle_atom_site_label_3
_geom_angle
_geom_angle_site_symmetry_1
_geom_angle_site_symmetry_3
O53 Pr1 O1 77.36(19) . .
O53 Pr1 O18 78.68(18) . .
O1 Pr1 O18 71.57(19) . .
O53 Pr1 O2 70.29(18) . 2
O1 Pr1 O2 70.70(19) . 2
O18 Pr1 O2 135.20(18) . 2
O53 Pr1 O45 70.30(18) . .
O1 Pr1 O45 136.30(19) . .
O18 Pr1 O45 73.86(19) . .
O2 Pr1 O45 121.66(18) 2 .
O53 Pr1 O1W 86.0(2) . .
O1 Pr1 O1W 139.8(2) . .
O18 Pr1 O1W 140.51(19) . .
O2 Pr1 O1W 69.3(2) 2 .
O45 Pr1 O1W 66.7(2) . .
O53 Pr1 O3W 137.1(2) . .
O1 Pr1 O3W 90.5(2) . .
O18 Pr1 O3W 136.2(2) . .
O2 Pr1 O3W 66.90(19) 2 .
O45 Pr1 O3W 133.2(2) . .
O1W Pr1 O3W 77.3(3) . .
O53 Pr1 O2W 136.6(2) . .
O1 Pr1 O2W 138.3(2) . .
O18 Pr1 O2W 90.1(2) . .
O2 Pr1 O2W 134.5(2) 2 .
O45 Pr1 O2W 66.4(2) . .
O1W Pr1 O2W 76.5(3) . .
O3W Pr1 O2W 77.2(2) . .
O53 Pr1 O4W 139.4(2) . .
O1 Pr1 O4W 69.6(3) . .
O18 Pr1 O4W 69.0(2) . .
O2 Pr1 O4W 117.6(2) 2 .
O45 Pr1 O4W 120.4(2) . .
O1W Pr1 O4W 134.7(3) . .
O3W Pr1 O4W 67.3(3) . .
O2W Pr1 O4W 68.9(3) . .
O54 Pr2 O44 77.90(18) . .
O54 Pr2 O28 70.55(18) . 2
O44 Pr2 O28 135.77(18) . 2
O54 Pr2 O27 75.92(19) . .
O44 Pr2 O27 71.41(18) . .
O28 Pr2 O27 71.41(18) 2 .
O54 Pr2 O7W 87.0(2) . .
O44 Pr2 O7W 140.2(2) . .
O28 Pr2 O7W 68.8(2) 2 .
O27 Pr2 O7W 140.0(2) . .
O54 Pr2 O19 69.47(18) . .
O44 Pr2 O19 73.97(19) . .
O28 Pr2 O19 119.97(18) 2 .
O27 Pr2 O19 135.04(19) . .
O7W Pr2 O19 66.2(2) . .
O54 Pr2 O6W 137.21(19) . .
O44 Pr2 O6W 136.9(2) . .
O28 Pr2 O6W 66.67(19) 2 .
O27 Pr2 O6W 91.5(2) . .
O7W Pr2 O6W 76.8(3) . .
O19 Pr2 O6W 133.5(2) . .
O54 Pr2 O8W 136.0(2) . .
O44 Pr2 O8W 85.2(2) . .
O28 Pr2 O8W 138.9(2) 2 .
O27 Pr2 O8W 135.8(2) . .
O7W Pr2 O8W 80.5(3) . .
O19 Pr2 O8W 66.84(19) . .
O6W Pr2 O8W 80.4(2) . .
O54 Pr2 O5W 140.3(2) . .
O44 Pr2 O5W 71.5(2) . .
O28 Pr2 O5W 116.6(2) 2 .
O27 Pr2 O5W 70.8(2) . .
O7W Pr2 O5W 132.6(3) . .
O19 Pr2 O5W 122.9(2) . .
O6W Pr2 O5W 65.5(2) . .
O8W Pr2 O5W 66.3(2) . .
O36 Pr3 O13 130.99(19) . 3
O36 Pr3 O13W 87.3(2) . .
O13 Pr3 O13W 136.5(2) 3 .
O36 Pr3 O9W 76.9(2) . .
O13 Pr3 O9W 93.5(2) 3 .
O13W Pr3 O9W 73.5(3) . .
O36 Pr3 O12W 74.0(2) . .
O13 Pr3 O12W 132.3(2) 3 .
O13W Pr3 O12W 70.3(2) . .
O9W Pr3 O12W 134.0(3) . .
O36 Pr3 O10W 83.7(2) . .
O13 Pr3 O10W 73.1(2) 3 .
O13W Pr3 O10W 141.0(2) . .
O9W Pr3 O10W 139.5(2) . .
O12W Pr3 O10W 70.7(2) . .
O36 Pr3 O26 143.1(2) . 3
O13 Pr3 O26 68.4(2) 3 3
O13W Pr3 O26 68.1(2) . 3
O9W Pr3 O26 70.2(2) . 3
O12W Pr3 O26 118.8(2) . 3
O10W Pr3 O26 132.6(2) . 3
O36 Pr3 O11W 140.3(2) . .
O13 Pr3 O11W 74.3(2) 3 .
O13W Pr3 O11W 88.4(3) . .
O9W Pr3 O11W 138.6(2) . .
O12W Pr3 O11W 67.4(2) . .
O10W Pr3 O11W 75.4(3) . .
O26 Pr3 O11W 68.5(2) 3 .
O36 Pr3 O39 61.11(18) . .
O13 Pr3 O39 70.51(19) 3 .
O13W Pr3 O39 135.1(2) . .
O9W Pr3 O39 69.0(2) . .
O12W Pr3 O39 122.6(2) . .
O10W Pr3 O39 70.5(2) . .
O26 Pr3 O39 118.66(19) 3 .
O11W Pr3 O39 136.4(2) . .
O36 Pr3 Mo10 33.45(13) . .
O13 Pr3 Mo10 97.62(14) 3 .
O13W Pr3 Mo10 116.5(2) . .
O9W Pr3 Mo10 72.70(15) . .
O12W Pr3 Mo10 99.28(17) . .
O10W Pr3 Mo10 71.61(17) . .
O26 Pr3 Mo10 139.13(14) 3 .
O11W Pr3 Mo10 146.91(19) . .
O39 Pr3 Mo10 27.91(13) . .
O2 Mo1 O1 106.2(3) . .
O2 Mo1 O4 98.4(2) . .
O1 Mo1 O4 98.0(3) . .
O2 Mo1 O3 101.1(2) . .
O1 Mo1 O3 95.4(3) . .
O4 Mo1 O3 152.2(2) . .
O2 Mo1 O6 91.7(2) . .
O1 Mo1 O6 160.2(2) . .
O4 Mo1 O6 87.4(2) . .
O3 Mo1 O6 72.5(2) . .
O2 Mo1 O5 161.3(2) . .
O1 Mo1 O5 91.5(2) . .
O4 Mo1 O5 72.6(2) . .
O3 Mo1 O5 82.9(2) . .
O6 Mo1 O5 71.86(19) . .
O2 Mo1 Mo2 87.67(18) . .
O1 Mo1 Mo2 130.83(19) . .
O4 Mo1 Mo2 127.03(16) . .
O3 Mo1 Mo2 35.47(17) . .
O6 Mo1 Mo2 39.71(14) . .
O5 Mo1 Mo2 85.21(13) . .
O7 Mo2 O9 103.9(3) . .
O7 Mo2 O8 104.5(3) . .
O9 Mo2 O8 42.4(3) . .
O7 Mo2 O3 97.0(3) . .
O9 Mo2 O3 122.0(3) . .
O8 Mo2 O3 80.2(3) . .
O7 Mo2 O10 96.2(3) . .
O9 Mo2 O10 82.8(3) . .
O8 Mo2 O10 124.4(3) . .
O3 Mo2 O10 147.7(2) . .
O7 Mo2 O6 101.5(3) . .
O9 Mo2 O6 147.6(3) . .
O8 Mo2 O6 145.1(3) . .
O3 Mo2 O6 73.9(2) . .
O10 Mo2 O6 74.7(2) . .
O7 Mo2 O11 173.8(2) . .
O9 Mo2 O11 81.8(3) . .
O8 Mo2 O11 81.4(3) . .
O3 Mo2 O11 81.9(2) . .
O10 Mo2 O11 81.8(2) . .
O6 Mo2 O11 72.3(2) . .
O7 Mo2 Mo3 89.8(2) . .
O9 Mo2 Mo3 117.5(2) . .
O8 Mo2 Mo3 157.3(2) . .
O3 Mo2 Mo3 116.08(15) . .
O10 Mo2 Mo3 34.73(16) . .
O6 Mo2 Mo3 42.75(15) . .
O11 Mo2 Mo3 85.25(14) . .
O7 Mo2 Mo1 90.5(2) . .
O9 Mo2 Mo1 155.0(2) . .
O8 Mo2 Mo1 114.5(2) . .
O3 Mo2 Mo1 34.45(15) . .
O10 Mo2 Mo1 116.31(16) . .
O6 Mo2 Mo1 42.12(15) . .
O11 Mo2 Mo1 85.12(14) . .
Mo3 Mo2 Mo1 82.34(3) . .
O12 Mo3 O13 105.6(3) . .
O12 Mo3 O10 100.7(3) . .
O13 Mo3 O10 97.2(3) . .
O12 Mo3 O14 97.4(3) . .
O13 Mo3 O14 97.6(3) . .
O10 Mo3 O14 152.5(2) . .
O12 Mo3 O6 94.0(3) . .
O13 Mo3 O6 159.6(2) . .
O10 Mo3 O6 72.9(2) . .
O14 Mo3 O6 85.5(2) . .
O12 Mo3 O15 162.2(3) . .
O13 Mo3 O15 90.7(2) . .
O10 Mo3 O15 84.0(2) . .
O14 Mo3 O15 72.8(2) . .
O6 Mo3 O15 70.8(2) . .
O12 Mo3 Mo2 88.6(2) . .
O13 Mo3 Mo2 132.9(2) . .
O10 Mo3 Mo2 35.74(17) . .
O14 Mo3 Mo2 125.36(17) . .
O6 Mo3 Mo2 39.91(13) . .
O15 Mo3 Mo2 85.43(14) . .
O16 Mo4 O11 107.3(3) . .
O16 Mo4 O15 101.3(3) . .
O11 Mo4 O15 101.7(3) . .
O16 Mo4 O5 102.1(3) . .
O11 Mo4 O5 100.8(3) . .
O15 Mo4 O5 140.8(2) . .
O16 Mo4 O17 81.5(2) . .
O11 Mo4 O17 171.3(2) . .
O15 Mo4 O17 76.4(2) . .
O5 Mo4 O17 76.5(2) . .
O16 Mo4 O6 171.1(2) . .
O11 Mo4 O6 81.6(2) . .
O15 Mo4 O6 75.7(2) . .
O5 Mo4 O6 76.4(2) . .
O17 Mo4 O6 89.70(19) . .
O19 Mo5 O18 105.4(3) . .
O19 Mo5 O20 100.6(2) . .
O18 Mo5 O20 98.6(3) . .
O19 Mo5 O4 97.5(2) . .
O18 Mo5 O4 97.9(2) . .
O20 Mo5 O4 151.3(2) . .
O19 Mo5 O17 93.3(2) . .
O18 Mo5 O17 160.8(2) . .
O20 Mo5 O17 72.7(2) . .
O4 Mo5 O17 84.2(2) . .
O19 Mo5 O5 162.3(2) . .
O18 Mo5 O5 90.7(2) . .
O20 Mo5 O5 84.0(2) . .
O4 Mo5 O5 72.4(2) . .
O17 Mo5 O5 71.6(2) . .
O19 Mo5 Mo6 87.91(19) . .
O18 Mo5 Mo6 134.56(19) . .
O20 Mo5 Mo6 35.96(17) . .
O4 Mo5 Mo6 123.73(16) . .
O17 Mo5 Mo6 39.50(14) . .
O5 Mo5 Mo6 85.98(13) . .
O21 Mo6 O22 103.5(3) . .
O21 Mo6 O23 102.7(3) . .
O22 Mo6 O23 41.9(3) . .
O21 Mo6 O24 97.4(3) . .
O22 Mo6 O24 122.8(3) . .
O23 Mo6 O24 81.9(3) . .
O21 Mo6 O20 97.4(3) . .
O22 Mo6 O20 80.5(3) . .
O23 Mo6 O20 121.8(3) . .
O24 Mo6 O20 148.2(2) . .
O21 Mo6 O17 101.1(3) . .
O22 Mo6 O17 146.6(3) . .
O23 Mo6 O17 148.7(3) . .
O24 Mo6 O17 75.2(2) . .
O20 Mo6 O17 74.3(2) . .
O21 Mo6 O16 173.7(2) . .
O22 Mo6 O16 82.1(3) . .
O23 Mo6 O16 83.4(3) . .
O24 Mo6 O16 81.6(2) . .
O20 Mo6 O16 80.6(2) . .
O17 Mo6 O16 72.6(2) . .
O21 Mo6 Mo7 90.8(2) . .
O22 Mo6 Mo7 155.7(2) . .
O23 Mo6 Mo7 116.2(3) . .
O24 Mo6 Mo7 34.35(18) . .
O20 Mo6 Mo7 117.53(16) . .
O17 Mo6 Mo7 43.45(15) . .
O16 Mo6 Mo7 84.91(14) . .
O21 Mo6 Mo5 90.3(2) . .
O22 Mo6 Mo5 114.6(3) . .
O23 Mo6 Mo5 155.1(2) . .
O24 Mo6 Mo5 117.87(17) . .
O20 Mo6 Mo5 34.20(15) . .
O17 Mo6 Mo5 42.97(15) . .
O16 Mo6 Mo5 84.71(14) . .
Mo7 Mo6 Mo5 84.35(4) . .
O25 Mo7 O26 106.4(3) . .
O25 Mo7 O24 101.5(3) . .
O26 Mo7 O24 97.6(3) . .
O25 Mo7 O14 95.8(3) . .
O26 Mo7 O14 97.7(3) . .
O24 Mo7 O14 152.5(2) . .
O25 Mo7 O17 92.4(3) . .
O26 Mo7 O17 160.3(2) . .
O24 Mo7 O17 72.3(2) . .
O14 Mo7 O17 85.9(2) . .
O25 Mo7 O15 160.8(3) . .
O26 Mo7 O15 91.0(2) . .
O24 Mo7 O15 83.9(2) . .
O14 Mo7 O15 73.2(2) . .
O17 Mo7 O15 71.5(2) . .
O25 Mo7 Mo6 88.7(2) . .
O26 Mo7 Mo6 132.8(2) . .
O24 Mo7 Mo6 35.17(18) . .
O14 Mo7 Mo6 125.54(17) . .
O17 Mo7 Mo6 39.63(14) . .
O15 Mo7 Mo6 85.30(14) . .
O27 Mo8 O28 106.3(3) . .
O27 Mo8 O30 98.3(2) . .
O28 Mo8 O30 97.9(2) . .
O27 Mo8 O29 96.7(3) . .
O28 Mo8 O29 100.2(2) . .
O30 Mo8 O29 152.1(2) . .
O27 Mo8 O32 161.6(2) . .
O28 Mo8 O32 90.4(2) . .
O30 Mo8 O32 86.4(2) . .
O29 Mo8 O32 72.5(2) . .
O27 Mo8 O31 92.6(2) . .
O28 Mo8 O31 160.1(2) . .
O30 Mo8 O31 72.8(2) . .
O29 Mo8 O31 83.1(2) . .
O32 Mo8 O31 71.7(2) . .
O27 Mo8 Mo9 131.73(19) . .
O28 Mo8 Mo9 87.02(18) . .
O30 Mo8 Mo9 126.12(16) . .
O29 Mo8 Mo9 35.06(17) . .
O32 Mo8 Mo9 39.78(14) . .
O31 Mo8 Mo9 84.75(14) . .
O33 Mo9 O35 103.2(3) . .
O33 Mo9 O34 103.5(3) . .
O35 Mo9 O34 41.9(3) . .
O33 Mo9 O29 96.5(3) . .
O35 Mo9 O29 121.5(3) . .
O34 Mo9 O29 80.2(3) . .
O33 Mo9 O36 96.1(3) . .
O35 Mo9 O36 83.9(3) . .
O34 Mo9 O36 125.1(3) . .
O29 Mo9 O36 147.8(2) . .
O33 Mo9 O32 102.0(3) . .
O35 Mo9 O32 148.1(3) . .
O34 Mo9 O32 145.6(3) . .
O29 Mo9 O32 74.3(2) . .
O36 Mo9 O32 74.1(2) . .
O33 Mo9 O37 174.0(3) . .
O35 Mo9 O37 82.2(3) . .
O34 Mo9 O37 82.2(3) . .
O29 Mo9 O37 82.7(2) . .
O36 Mo9 O37 81.7(2) . .
O32 Mo9 O37 72.1(2) . .
O33 Mo9 Mo8 91.0(2) . .
O35 Mo9 Mo8 154.4(2) . .
O34 Mo9 Mo8 114.3(2) . .
O29 Mo9 Mo8 34.27(15) . .
O36 Mo9 Mo8 116.09(16) . .
O32 Mo9 Mo8 42.48(14) . .
O37 Mo9 Mo8 85.00(14) . .
O38 Mo10 O39 105.5(3) . .
O38 Mo10 O40 100.1(3) . .
O39 Mo10 O40 104.0(3) . .
O38 Mo10 O36 100.7(3) . .
O39 Mo10 O36 85.6(3) . .
O40 Mo10 O36 153.8(2) . .
O38 Mo10 O32 95.1(3) . .
O39 Mo10 O32 152.5(2) . .
O40 Mo10 O32 89.9(2) . .
O36 Mo10 O32 72.6(2) . .
O38 Mo10 O41 165.0(2) . .
O39 Mo10 O41 89.3(2) . .
O40 Mo10 O41 73.4(2) . .
O36 Mo10 O41 82.6(2) . .
O32 Mo10 O41 71.8(2) . .
O38 Mo10 Pr3 103.2(2) . .
O39 Mo10 Pr3 44.5(2) . .
O40 Mo10 Pr3 145.02(18) . .
O36 Mo10 Pr3 41.50(16) . .
O32 Mo10 Pr3 113.46(14) . .
O41 Mo10 Pr3 88.97(13) . .
O37 Mo11 O42 106.8(3) . .
O37 Mo11 O31 101.8(3) . .
O42 Mo11 O31 102.4(3) . .
O37 Mo11 O41 100.9(3) . .
O42 Mo11 O41 101.5(3) . .
O31 Mo11 O41 140.4(2) . .
O37 Mo11 O43 171.2(2) . .
O42 Mo11 O43 82.0(2) . .
O31 Mo11 O43 76.6(2) . .
O41 Mo11 O43 75.9(2) . .
O37 Mo11 O32 80.9(2) . .
O42 Mo11 O32 172.3(2) . .
O31 Mo11 O32 76.4(2) . .
O41 Mo11 O32 75.6(2) . .
O43 Mo11 O32 90.32(19) . .
O45 Mo12 O44 105.6(3) . .
O45 Mo12 O46 100.8(2) . .
O44 Mo12 O46 97.4(2) . .
O45 Mo12 O30 97.9(2) . .
O44 Mo12 O30 98.4(2) . .
O46 Mo12 O30 151.2(2) . .
O45 Mo12 O43 92.9(2) . .
O44 Mo12 O43 160.6(2) . .
O46 Mo12 O43 72.8(2) . .
O30 Mo12 O43 84.6(2) . .
O45 Mo12 O31 162.0(2) . .
O44 Mo12 O31 90.9(2) . .
O46 Mo12 O31 83.6(2) . .
O30 Mo12 O31 72.3(2) . .
O43 Mo12 O31 71.6(2) . .
O45 Mo12 Mo13 87.67(18) . .
O44 Mo12 Mo13 133.03(19) . .
O46 Mo12 Mo13 35.64(17) . .
O30 Mo12 Mo13 124.67(16) . .
O43 Mo12 Mo13 40.04(14) . .
O31 Mo12 Mo13 85.99(13) . .
O47 Mo13 O49 102.1(3) . .
O47 Mo13 O48 102.5(3) . .
O49 Mo13 O48 43.9(3) . .
O47 Mo13 O46 96.5(3) . .
O49 Mo13 O46 124.4(3) . .
O48 Mo13 O46 81.1(3) . .
O47 Mo13 O50 97.5(3) . .
O49 Mo13 O50 80.5(3) . .
O48 Mo13 O50 123.5(3) . .
O46 Mo13 O50 147.8(2) . .
O47 Mo13 O43 101.1(3) . .
O49 Mo13 O43 147.9(3) . .
O48 Mo13 O43 147.5(3) . .
O46 Mo13 O43 74.3(2) . .
O50 Mo13 O43 74.6(2) . .
O47 Mo13 O42 173.7(3) . .
O49 Mo13 O42 84.1(3) . .
O48 Mo13 O42 82.8(3) . .
O46 Mo13 O42 80.9(2) . .
O50 Mo13 O42 82.0(2) . .
O43 Mo13 O42 72.7(2) . .
O47 Mo13 Mo12 89.4(2) . .
O49 Mo13 Mo12 157.8(3) . .
O48 Mo13 Mo12 115.3(2) . .
O46 Mo13 Mo12 34.22(15) . .
O50 Mo13 Mo12 117.18(16) . .
O43 Mo13 Mo12 43.00(15) . .
O42 Mo13 Mo12 85.24(14) . .
O47 Mo13 Mo14 91.4(2) . .
O49 Mo13 Mo14 114.6(3) . .
O48 Mo13 Mo14 156.2(2) . .
O46 Mo13 Mo14 116.80(16) . .
O50 Mo13 Mo14 34.16(16) . .
O43 Mo13 Mo14 42.77(15) . .
O42 Mo13 Mo14 84.74(14) . .
Mo12 Mo13 Mo14 83.64(3) . .
O52 Mo14 O51 105.5(3) . .
O52 Mo14 O50 96.4(3) . .
O51 Mo14 O50 102.0(3) . .
O52 Mo14 O40 99.1(3) . .
O51 Mo14 O40 94.3(3) . .
O50 Mo14 O40 153.6(2) . .
O52 Mo14 O43 161.3(3) . .
O51 Mo14 O43 91.8(3) . .
O50 Mo14 O43 72.7(2) . .
O40 Mo14 O43 86.3(2) . .
O52 Mo14 O41 92.7(3) . .
O51 Mo14 O41 159.6(3) . .
O50 Mo14 O41 84.8(2) . .
O40 Mo14 O41 73.3(2) . .
O43 Mo14 O41 71.6(2) . .
O52 Mo14 Mo13 132.0(2) . .
O51 Mo14 Mo13 89.1(2) . .
O50 Mo14 Mo13 35.66(18) . .
O40 Mo14 Mo13 125.58(17) . .
O43 Mo14 Mo13 39.32(13) . .
O41 Mo14 Mo13 85.40(14) . .
O54 Mo15 O54 110.2(4) 2 .
O54 Mo15 O53 109.8(3) 2 2
O54 Mo15 O53 108.5(3) . 2
O54 Mo15 O53 108.5(3) 2 .
O54 Mo15 O53 109.8(3) . .
O53 Mo15 O53 109.9(4) 2 .
O4 Na1 O30 122.3(2) 2 .
O4 Na1 O1W 92.9(2) 2 .
O30 Na1 O1W 91.7(2) . .
O4 Na1 O14 73.04(18) 2 2
O30 Na1 O14 164.4(2) . 2
O1W Na1 O14 84.2(2) . 2
Mo1 O1 Pr1 149.6(3) . .
Mo1 O2 Pr1 154.5(3) . 2
Mo1 O3 Mo2 110.1(3) . .
Mo1 O4 Mo5 115.4(3) . .
Mo1 O4 Na1 122.2(2) . 2
Mo5 O4 Na1 120.6(2) . 2
Mo4 O5 Mo5 111.3(2) . .
Mo4 O5 Mo1 110.9(2) . .
Mo5 O5 Mo1 92.42(18) . .
Mo2 O6 Mo1 98.2(2) . .
Mo2 O6 Mo3 97.3(2) . .
Mo1 O6 Mo3 150.4(3) . .
Mo2 O6 Mo4 100.7(2) . .
Mo1 O6 Mo4 100.8(2) . .
Mo3 O6 Mo4 101.0(2) . .
O9 O8 Mo2 67.6(4) . .
O8 O9 Mo2 70.0(4) . .
Mo3 O10 Mo2 109.5(3) . .
Mo4 O11 Mo2 105.5(3) . .
Mo3 O13 Pr3 151.4(3) . 3_445
Mo3 O14 Mo7 113.4(3) . .
Mo3 O14 Na1 124.7(3) . 2
Mo7 O14 Na1 118.2(2) . 2
Mo4 O15 Mo7 112.4(3) . .
Mo4 O15 Mo3 112.1(3) . .
Mo7 O15 Mo3 92.7(2) . .
Mo4 O16 Mo6 105.7(3) . .
Mo6 O17 Mo5 97.5(2) . .
Mo6 O17 Mo7 96.9(2) . .
Mo5 O17 Mo7 153.2(3) . .
Mo6 O17 Mo4 100.3(2) . .
Mo5 O17 Mo4 100.0(2) . .
Mo7 O17 Mo4 99.5(2) . .
Mo5 O18 Pr1 149.2(3) . .
Mo5 O19 Pr2 155.8(3) . .
Mo5 O20 Mo6 109.8(3) . .
O23 O22 Mo6 69.3(5) . .
O22 O23 Mo6 68.8(4) . .
Mo7 O24 Mo6 110.5(3) . .
Mo7 O26 Pr3 148.2(3) . 3_445
Mo8 O27 Pr2 149.4(3) . .
Mo8 O28 Pr2 152.2(3) . 2
Mo8 O29 Mo9 110.7(3) . .
Mo8 O30 Mo12 114.3(3) . .
Mo8 O30 Na1 123.0(2) . .
Mo12 O30 Na1 121.6(2) . .
Mo11 O31 Mo8 112.2(2) . .
Mo11 O31 Mo12 111.3(3) . .
Mo8 O31 Mo12 92.65(19) . .
Mo9 O32 Mo10 100.5(2) . .
Mo9 O32 Mo8 97.7(2) . .
Mo10 O32 Mo8 148.1(3) . .
Mo9 O32 Mo11 100.1(2) . .
Mo10 O32 Mo11 102.8(2) . .
Mo8 O32 Mo11 99.5(2) . .
O35 O34 Mo9 68.6(4) . .
O34 O35 Mo9 69.5(4) . .
Mo9 O36 Mo10 107.3(3) . .
Mo9 O36 Pr3 146.6(3) . .
Mo10 O36 Pr3 105.0(2) . .
Mo11 O37 Mo9 106.9(3) . .
Mo10 O39 Pr3 107.5(3) . .
Mo10 O40 Mo14 115.2(3) . .
Mo11 O41 Mo14 112.3(3) . .
Mo11 O41 Mo10 109.7(2) . .
Mo14 O41 Mo10 92.28(19) . .
Mo11 O42 Mo13 105.0(3) . .
Mo13 O43 Mo12 97.0(2) . .
Mo13 O43 Mo14 97.9(2) . .
Mo12 O43 Mo14 152.6(3) . .
Mo13 O43 Mo11 100.3(2) . .
Mo12 O43 Mo11 100.0(2) . .
Mo14 O43 Mo11 99.8(2) . .
Mo12 O44 Pr2 150.6(3) . .
Mo12 O45 Pr1 154.2(3) . .
Mo12 O46 Mo13 110.1(3) . .
O49 O48 Mo13 68.0(4) . .
O48 O49 Mo13 68.1(4) . .
Mo14 O50 Mo13 110.2(3) . .
Mo15 O53 Pr1 158.5(3) . .
Mo15 O54 Pr2 157.8(3) . .
Pr1 O1W Na1 103.9(2) . .

loop_
_geom_bond_atom_site_label_1
_geom_bond_atom_site_label_2
_geom_bond_distance
_geom_bond_site_symmetry_2
Pr1 O53 2.424(5) .
Pr1 O1 2.470(5) .
Pr1 O18 2.486(6) .
Pr1 O2 2.503(5) 2
Pr1 O45 2.515(5) .
Pr1 O1W 2.525(6) .
Pr1 O3W 2.528(7) .
Pr1 O2W 2.534(6) .
Pr1 O4W 2.635(8) .
Pr2 O54 2.441(5) .
Pr2 O44 2.460(5) .
Pr2 O28 2.489(5) 2
Pr2 O27 2.494(5) .
Pr2 O7W 2.504(7) .
Pr2 O19 2.511(5) .
Pr2 O6W 2.535(6) .
Pr2 O8W 2.546(7) .
Pr2 O5W 2.595(7) .
Pr3 O36 2.430(6) .
Pr3 O13 2.458(6) 3
Pr3 O13W 2.510(8) .
Pr3 O9W 2.510(6) .
Pr3 O12W 2.540(7) .
Pr3 O10W 2.549(7) .
Pr3 O26 2.575(6) 3
Pr3 O11W 2.589(7) .
Pr3 O39 2.605(6) .
Pr3 Mo10 3.5416(10) .
Mo1 O2 1.729(5) .
Mo1 O1 1.742(6) .
Mo1 O4 1.923(5) .
Mo1 O3 1.924(5) .
Mo1 O6 2.165(5) .
Mo1 O5 2.268(5) .
Mo1 Mo2 3.1950(11) .
Mo2 O7 1.694(6) .
Mo2 O9 1.906(6) .
Mo2 O8 1.937(7) .
Mo2 O3 1.974(6) .
Mo2 O10 1.976(6) .
Mo2 O6 2.062(5) .
Mo2 O11 2.434(6) .
Mo2 Mo3 3.1884(11) .
Mo3 O12 1.704(6) .
Mo3 O13 1.743(6) .
Mo3 O10 1.927(5) .
Mo3 O14 1.945(6) .
Mo3 O6 2.182(5) .
Mo3 O15 2.269(5) .
Mo4 O16 1.734(6) .
Mo4 O11 1.747(6) .
Mo4 O15 1.882(6) .
Mo4 O5 1.890(5) .
Mo4 O17 2.287(5) .
Mo4 O6 2.289(5) .
Mo5 O19 1.734(5) .
Mo5 O18 1.746(6) .
Mo5 O20 1.906(5) .
Mo5 O4 1.944(5) .
Mo5 O17 2.193(5) .
Mo5 O5 2.259(5) .
Mo5 Mo6 3.1903(13) .
Mo6 O21 1.698(6) .
Mo6 O22 1.928(7) .
Mo6 O23 1.933(7) .
Mo6 O24 1.959(6) .
Mo6 O20 1.992(6) .
Mo6 O17 2.047(5) .
Mo6 O16 2.415(6) .
Mo6 Mo7 3.1861(12) .
Mo7 O25 1.710(6) .
Mo7 O26 1.727(6) .
Mo7 O24 1.919(6) .
Mo7 O14 1.959(6) .
Mo7 O17 2.207(5) .
Mo7 O15 2.239(5) .
Mo8 O27 1.730(5) .
Mo8 O28 1.735(5) .
Mo8 O30 1.935(5) .
Mo8 O29 1.938(5) .
Mo8 O32 2.195(5) .
Mo8 O31 2.248(5) .
Mo8 Mo9 3.2200(10) .
Mo9 O33 1.679(6) .
Mo9 O35 1.917(7) .
Mo9 O34 1.927(7) .
Mo9 O29 1.977(6) .
Mo9 O36 1.982(6) .
Mo9 O32 2.079(5) .
Mo9 O37 2.409(6) .
Mo10 O38 1.710(6) .
Mo10 O39 1.739(6) .
Mo10 O40 1.883(6) .
Mo10 O36 2.022(6) .
Mo10 O32 2.114(5) .
Mo10 O41 2.305(5) .
Mo11 O37 1.741(6) .
Mo11 O42 1.747(6) .
Mo11 O31 1.877(5) .
Mo11 O41 1.904(6) .
Mo11 O43 2.284(5) .
Mo11 O32 2.298(5) .
Mo12 O45 1.737(5) .
Mo12 O44 1.740(5) .
Mo12 O46 1.903(5) .
Mo12 O30 1.948(5) .
Mo12 O43 2.183(5) .
Mo12 O31 2.261(5) .
Mo12 Mo13 3.1774(11) .
Mo13 O47 1.674(6) .
Mo13 O49 1.936(7) .
Mo13 O48 1.938(7) .
Mo13 O46 1.972(6) .
Mo13 O50 1.999(6) .
Mo13 O43 2.059(5) .
Mo13 O42 2.426(6) .
Mo13 Mo14 3.2190(15) .
Mo14 O52 1.709(6) .
Mo14 O51 1.714(6) .
Mo14 O50 1.926(6) .
Mo14 O40 1.991(6) .
Mo14 O43 2.207(5) .
Mo14 O41 2.229(5) .
Mo15 O54 1.759(5) 2
Mo15 O54 1.759(5) .
Mo15 O53 1.766(5) 2
Mo15 O53 1.766(5) .
Na1 O4 2.843(7) 2
Na1 O30 2.856(7) .
Na1 O1W 3.001(9) .
Na1 O14 3.002(7) 2
O2 Pr1 2.503(5) 2
O4 Na1 2.843(7) 2
O8 O9 1.390(10) .
O13 Pr3 2.458(6) 3_445
O14 Na1 3.002(7) 2
O22 O23 1.380(11) .
O26 Pr3 2.575(6) 3_445
O28 Pr2 2.489(5) 2
O34 O35 1.374(10) .
O48 O49 1.449(11) .
O15W O25W 0.77(2) .
O20W O30W 1.48(3) .
